data_4325675
loop_
_publ_author_name
'Anna M. Kutasi'
'David R. Turner'
'Paul Jensen'
'Boujemaa Moubaraki'
'Stuart R. Batten'
'Keith S. Murray'

_publ_contact_author_address
;School of Chemistry
Monash University
Clayton
VIC 3800
Australia    
;
_publ_contact_author_email keith.murray@monash.edu
_publ_contact_author_fax '+61 3 9905 4597'
_publ_contact_author_name 'Keith S. Murray'
_publ_contact_author_phone '+61 3 9905 4512'
_publ_section_title
;
 Coordination Polymers of Hexacyanotrimethylenecyclopropanediide and Its
 Monoanionic Radical: Synthesis, Structure, and Magnetic Properties
;
_journal_name_full 'Inorganic Chemistry'
_journal_page_first 6673
_journal_page_last 6684
_journal_paper_doi 10.1021/ic200591u
_journal_volume 50
_journal_year 2011
_chemical_formula_sum 'C84 H84 Mn7 N42 O42'
_chemical_formula_weight 2738.51
_chemical_name_systematic
; 

 ? 

;
_space_group_IT_number 148
_symmetry_cell_setting rhombohedral
_symmetry_space_group_name_Hall '-R 3'
_symmetry_space_group_name_H-M 'R -3 :H'
_atom_sites_solution_hydrogens geom
_atom_sites_solution_primary direct
_atom_sites_solution_secondary difmap
_audit_creation_method SHELXL-97
_cell_angle_alpha 90.00
_cell_angle_beta 90.00
_cell_angle_gamma 120.00
_cell_formula_units_Z 9
_cell_length_a 21.3693(9)
_cell_length_b 21.3693(9)
_cell_length_c 69.219(2)
_cell_measurement_temperature 123(2)
_cell_volume 27373.9(18)
_computing_cell_refinement 'Bruker XSCANS'
_computing_data_collection 'Bruker XSCANS'
_computing_data_reduction 'Bruker SHELXTL'
_computing_molecular_graphics 'Bruker SHELXTL'
_computing_publication_material 'Bruker SHELXTL'
_computing_structure_refinement 'SHELXL-97 (Sheldrick, 1997)'
_computing_structure_solution 'SHELXS-97 (Sheldrick, 1990)'
_diffrn_ambient_temperature 123(2)
_diffrn_detector_area_resol_mean 9
_diffrn_measured_fraction_theta_full 0.990
_diffrn_measured_fraction_theta_max 0.990
_diffrn_measurement_device_type 'Bruker P4'
_diffrn_measurement_method '\w scans'
_diffrn_radiation_monochromator graphite
_diffrn_radiation_source 'fine-focus sealed tube'
_diffrn_radiation_type MoK\a
_diffrn_radiation_wavelength 0.71073
_diffrn_reflns_av_R_equivalents 0.2775
_diffrn_reflns_av_sigmaI/netI 0.2815
_diffrn_reflns_limit_h_max 28
_diffrn_reflns_limit_h_min -28
_diffrn_reflns_limit_k_max 28
_diffrn_reflns_limit_k_min -28
_diffrn_reflns_limit_l_max 91
_diffrn_reflns_limit_l_min -89
_diffrn_reflns_number 106872
_diffrn_reflns_theta_full 28.17
_diffrn_reflns_theta_max 28.17
_diffrn_reflns_theta_min 1.14
_diffrn_standards_decay_% 0
_diffrn_standards_interval_count 0
_diffrn_standards_interval_time 0
_diffrn_standards_number 0
_exptl_absorpt_coefficient_mu 0.800
_exptl_absorpt_correction_type none
_exptl_absorpt_process_details none
_exptl_crystal_colour colourless
_exptl_crystal_density_diffrn 1.495
_exptl_crystal_description blocks
_exptl_crystal_F_000 12537
_exptl_crystal_size_max 0.28
_exptl_crystal_size_mid 0.18
_exptl_crystal_size_min 0.13
_refine_diff_density_max 1.589
_refine_diff_density_min -0.697
_refine_diff_density_rms 0.127
_refine_ls_extinction_method none
_refine_ls_goodness_of_fit_ref 0.989
_refine_ls_hydrogen_treatment mixed
_refine_ls_matrix_type full
_refine_ls_number_parameters 803
_refine_ls_number_reflns 14812
_refine_ls_number_restraints 0
_refine_ls_restrained_S_all 0.989
_refine_ls_R_factor_all 0.2758
_refine_ls_R_factor_gt 0.0981
_refine_ls_shift/su_max 0.002
_refine_ls_shift/su_mean 0.000
_refine_ls_structure_factor_coef Fsqd
_refine_ls_weighting_details 'calc w=1/[\s^2^(Fo^2^)+(0.1026P)^2^+0.0000P] where P=(Fo^2^+2Fc^2^)/3'
_refine_ls_weighting_scheme calc
_refine_ls_wR_factor_gt 0.1868
_refine_ls_wR_factor_ref 0.2470
_reflns_number_gt 5611
_reflns_number_total 14812
_reflns_threshold_expression >2sigma(I)
_cod_data_source_file ic200591u_si_001_9.cif
_cod_data_source_block 4
_cod_original_sg_symbol_H-M 'R -3'
_cod_database_code 4325675

loop_
_symmetry_equiv_pos_as_xyz
'x, y, z'
'-y, x-y, z'
'-x+y, -x, z'
'x+2/3, y+1/3, z+1/3'
'-y+2/3, x-y+1/3, z+1/3'
'-x+y+2/3, -x+1/3, z+1/3'
'x+1/3, y+2/3, z+2/3'
'-y+1/3, x-y+2/3, z+2/3'
'-x+y+1/3, -x+2/3, z+2/3'
'-x, -y, -z'
'y, -x+y, -z'
'x-y, x, -z'
'-x+2/3, -y+1/3, -z+1/3'
'y+2/3, -x+y+1/3, -z+1/3'
'x-y+2/3, x+1/3, -z+1/3'
'-x+1/3, -y+2/3, -z+2/3'
'y+1/3, -x+y+2/3, -z+2/3'
'x-y+1/3, x+2/3, -z+2/3'

loop_
_atom_site_label
_atom_site_type_symbol
_atom_site_fract_x
_atom_site_fract_y
_atom_site_fract_z
_atom_site_U_iso_or_equiv
_atom_site_adp_type
_atom_site_occupancy
_atom_site_symmetry_multiplicity
_atom_site_calc_flag
_atom_site_refinement_flags
Mn1 Mn 0.81122(6) 0.66859(5) 0.022290(14) 0.0242(3) Uani 1 1 d .
O100 O 0.8968(3) 0.6405(3) 0.02492(7) 0.0391(14) Uani 1 1 d .
O101 O 0.7961(2) 0.6679(2) 0.05389(6) 0.0273(12) Uani 1 1 d .
O102 O 0.7346(3) 0.7077(3) 0.01874(6) 0.0342(13) Uani 1 1 d .
O103 O 0.8005(3) 0.6524(2) -0.00890(6) 0.0343(13) Uani 1 1 d .
C110 C 0.6558(3) 0.3647(3) 0.02474(7) 0.0132(15) Uani 1 1 d .
C111 C 0.6351(3) 0.4168(3) 0.02450(8) 0.0149(15) Uani 1 1 d .
C112 C 0.6863(4) 0.4903(4) 0.02506(8) 0.0177(16) Uani 1 1 d .
N113 N 0.7300(3) 0.5510(3) 0.02500(8) 0.0281(15) Uani 1 1 d .
C114 C 0.5622(4) 0.3969(4) 0.02312(9) 0.0212(17) Uani 1 1 d .
N115 N 0.5023(3) 0.3797(3) 0.02144(8) 0.0269(15) Uani 1 1 d .
C120 C 1.0053(4) 0.9653(3) 0.02333(7) 0.0127(15) Uani 1 1 d .
C121 C 1.0155(3) 0.9059(3) 0.02331(8) 0.0146(15) Uani 1 1 d .
C122 C 0.9557(4) 0.8370(4) 0.02312(9) 0.0196(16) Uani 1 1 d .
N123 N 0.9027(3) 0.7791(3) 0.02308(8) 0.0281(15) Uani 1 1 d .
C124 C 1.0861(4) 0.9166(4) 0.02551(8) 0.0192(16) Uani 1 1 d .
N125 N 1.1449(3) 0.9296(3) 0.02796(8) 0.0252(14) Uani 1 1 d .
Mn2 Mn 0.66683(5) 0.86197(6) 0.118888(14) 0.0245(3) Uani 1 1 d .
O200 O 0.6530(3) 0.7832(3) 0.09665(6) 0.0368(14) Uani 1 1 d .
O201 O 0.6582(2) 0.7832(3) 0.14047(6) 0.0334(13) Uani 1 1 d .
O202 O 0.6860(3) 0.9395(3) 0.14231(6) 0.0384(14) Uani 1 1 d .
O203 O 0.6893(3) 0.9484(3) 0.09914(7) 0.0405(14) Uani 1 1 d .
C210 C 0.3633(3) 0.7083(3) 0.11827(7) 0.0143(15) Uani 1 1 d .
C211 C 0.4156(4) 0.7821(3) 0.11885(8) 0.0180(16) Uani 1 1 d .
C212 C 0.4899(4) 0.8044(4) 0.11906(9) 0.0212(17) Uani 1 1 d .
N213 N 0.5502(3) 0.8220(3) 0.11918(7) 0.0259(15) Uani 1 1 d .
C214 C 0.3952(4) 0.8350(4) 0.12115(9) 0.0227(17) Uani 1 1 d .
N215 N 0.3784(3) 0.8787(3) 0.12335(8) 0.0318(16) Uani 1 1 d .
C220 C 0.9659(3) 0.9612(3) 0.11966(7) 0.0136(15) Uani 1 1 d .
C221 C 0.9035(4) 0.8920(4) 0.11968(8) 0.0196(16) Uani 1 1 d .
C222 C 0.8347(4) 0.8882(4) 0.11905(9) 0.0222(17) Uani 1 1 d .
N223 N 0.7809(3) 0.8887(3) 0.11835(8) 0.0300(15) Uani 1 1 d .
C224 C 0.9058(4) 0.8272(4) 0.11911(9) 0.0250(17) Uani 1 1 d .
N225 N 0.9093(3) 0.7764(3) 0.11874(8) 0.0345(16) Uani 1 1 d .
Mn3 Mn 0.55403(6) 0.55885(6) 0.068567(14) 0.0234(3) Uani 1 1 d .
O300 O 0.6592(2) 0.6498(3) 0.06161(6) 0.0329(13) Uani 1 1 d .
O301 O 0.5330(3) 0.5383(2) 0.03754(6) 0.0347(13) Uani 1 1 d .
O302 O 0.4490(3) 0.4659(2) 0.07154(6) 0.0297(12) Uani 1 1 d .
O303 O 0.5797(3) 0.5798(3) 0.09945(6) 0.0346(13) Uani 1 1 d .
C310 C 0.3763(3) 0.6829(4) 0.07157(8) 0.0175(16) Uani 1 1 d .
C311 C 0.4513(3) 0.7126(4) 0.07114(8) 0.0186(16) Uani 1 1 d .
C312 C 0.4814(4) 0.6677(4) 0.07109(9) 0.0212(17) Uani 1 1 d .
N313 N 0.5074(3) 0.6311(3) 0.07098(7) 0.0250(14) Uani 1 1 d .
C314 C 0.4975(4) 0.7875(4) 0.06873(9) 0.0224(17) Uani 1 1 d .
N315 N 0.5352(3) 0.8491(4) 0.06628(8) 0.0361(16) Uani 1 1 d .
C320 C 0.6334(3) 0.3397(4) 0.07248(7) 0.0143(15) Uani 1 1 d .
C321 C 0.5755(4) 0.3532(4) 0.07233(9) 0.0226(17) Uani 1 1 d .
C322 C 0.5854(4) 0.4232(4) 0.07171(9) 0.0203(16) Uani 1 1 d .
N323 N 0.5935(3) 0.4807(3) 0.07100(8) 0.0293(15) Uani 1 1 d .
C324 C 0.5035(4) 0.2947(4) 0.07167(9) 0.0237(17) Uani 1 1 d .
N325 N 0.4443(3) 0.2462(4) 0.07089(9) 0.0413(18) Uani 1 1 d .
Mn4 Mn 0.8333 0.6667 0.1667 0.0268(4) Uani 1 2 d S
O400 O 0.9006(2) 0.6684(2) 0.14196(6) 0.0273(12) Uani 1 1 d .
O401 O 0.7584(3) 0.6819(3) 0.14713(7) 0.0387(14) Uani 1 1 d .
C410 C 1.0091(4) 0.9681(3) 0.16595(7) 0.0135(15) Uani 1 1 d .
C411 C 1.0221(4) 0.9099(4) 0.16586(8) 0.0175(16) Uani 1 1 d .
C412 C 0.9626(4) 0.8383(4) 0.16686(9) 0.0214(17) Uani 1 1 d .
N413 N 0.9123(3) 0.7816(3) 0.16785(8) 0.0267(15) Uani 1 1 d .
C414 C 1.0924(4) 0.9210(4) 0.16683(9) 0.0212(17) Uani 1 1 d .
N415 N 1.1498(3) 0.9290(3) 0.16737(8) 0.0319(16) Uani 1 1 d .
C500 C 1.0245(4) 0.9822(4) 0.07189(7) 0.0178(16) Uani 1 1 d .
C501 C 1.0704(4) 0.9527(4) 0.07173(8) 0.0175(16) Uani 1 1 d .
C502 C 1.0433(4) 0.8778(4) 0.06988(9) 0.0224(17) Uani 1 1 d .
N503 N 1.0249(3) 0.8174(3) 0.06795(8) 0.0317(16) Uani 1 1 d .
C504 C 1.1472(4) 0.9998(4) 0.07307(9) 0.0189(16) Uani 1 1 d .
N505 N 1.2080(3) 1.0381(3) 0.07465(8) 0.0271(15) Uani 1 1 d .
C600 C 0.6249(3) 0.3036(4) 0.11911(8) 0.0198(16) Uani 1 1 d .
C601 C 0.5504(4) 0.2519(4) 0.11914(9) 0.0257(18) Uani 1 1 d .
C602 C 0.5269(4) 0.1784(4) 0.12065(9) 0.0258(18) Uani 1 1 d .
N603 N 0.5058(3) 0.1179(3) 0.12238(8) 0.0330(16) Uani 1 1 d .
C604 C 0.4996(4) 0.2760(4) 0.11932(9) 0.0252(18) Uani 1 1 d .
N605 N 0.4579(3) 0.2944(3) 0.11923(8) 0.0340(16) Uani 1 1 d .
C700 C 0.6381(4) 0.3466(4) -0.02393(8) 0.0183(15) Uani 1 1 d .
C701 C 0.5875(4) 0.3702(3) -0.02405(9) 0.0193(16) Uani 1 1 d .
C702 C 0.5135(4) 0.3194(4) -0.02522(9) 0.0230(17) Uani 1 1 d .
N703 N 0.4531(3) 0.2758(3) -0.02649(8) 0.0285(15) Uani 1 1 d .
C704 C 0.6079(4) 0.4441(4) -0.02187(9) 0.0265(18) Uani 1 1 d .
N705 N 0.6220(3) 0.5034(3) -0.01969(8) 0.0301(16) Uani 1 1 d .
C800 C 0.3757(5) 0.6931(12) 0.1657(2) 0.010(3) Uiso 0.50 1 d P
C801 C 0.4516(7) 0.7423(7) 0.16561(16) 0.015(3) Uani 0.50 1 d P
C802 C 0.5036(11) 0.7189(9) 0.1665(2) 0.019(4) Uani 0.50 1 d P
N803 N 0.5444(4) 0.7056(4) 0.16817(9) 0.0393(18) Uani 1 1 d .
C804 C 0.4760(10) 0.8177(9) 0.1650(2) 0.020(4) Uani 0.50 1 d P
O1 O 0.6636(2) 0.7788(2) 0.05507(6) 0.0280(12) Uani 1 1 d .
O2 O 0.6032(2) 0.9996(2) -0.00389(6) 0.0302(12) Uani 1 1 d .
O3 O 0.6004(3) 0.5961(3) 0.15104(6) 0.0349(13) Uani 1 1 d .
O4 O 0.7264(3) 0.7039(3) 0.10647(6) 0.0429(14) Uani 1 1 d .
O5 O 0.6818(3) 0.9569(3) 0.03931(7) 0.0425(14) Uani 1 1 d .
O6 O 0.6207(3) 1.0267(3) 0.10242(7) 0.0415(14) Uani 1 1 d .
O7 O 0.4403(4) 0.4440(4) 0.13672(8) 0.087(2) Uani 1 1 d .

loop_
_atom_site_aniso_label
_atom_site_aniso_U_11
_atom_site_aniso_U_22
_atom_site_aniso_U_33
_atom_site_aniso_U_23
_atom_site_aniso_U_13
_atom_site_aniso_U_12
Mn1 0.0259(7) 0.0105(6) 0.0302(6) -0.0010(5) 0.0049(5) 0.0044(5)
O100 0.028(3) 0.026(3) 0.056(3) -0.001(3) 0.012(3) 0.008(3)
O101 0.031(3) 0.020(3) 0.034(3) 0.001(2) 0.001(2) 0.014(2)
O102 0.035(3) 0.032(3) 0.039(3) -0.004(2) -0.004(2) 0.019(3)
O103 0.039(3) 0.027(3) 0.028(3) -0.002(2) 0.009(2) 0.010(3)
C110 0.011(4) 0.020(4) 0.009(3) -0.002(3) 0.000(3) 0.009(3)
C111 0.013(4) 0.012(4) 0.022(4) -0.002(3) 0.000(3) 0.008(3)
C112 0.016(4) 0.018(4) 0.018(4) -0.008(3) -0.005(3) 0.007(4)
N113 0.024(4) 0.021(4) 0.036(4) -0.003(3) -0.003(3) 0.009(3)
C114 0.022(5) 0.014(4) 0.029(4) 0.000(3) 0.002(3) 0.010(4)
N115 0.020(4) 0.019(4) 0.040(4) 0.005(3) 0.004(3) 0.008(3)
C120 0.018(4) 0.017(4) 0.010(3) -0.002(3) -0.003(3) 0.015(3)
C121 0.008(4) 0.006(4) 0.026(4) -0.001(3) 0.001(3) 0.001(3)
C122 0.029(5) 0.019(4) 0.018(4) -0.001(3) 0.001(3) 0.017(4)
N123 0.028(4) 0.014(4) 0.040(4) -0.001(3) 0.000(3) 0.009(3)
C124 0.025(5) 0.021(4) 0.018(4) 0.003(3) -0.001(3) 0.016(4)
N125 0.019(4) 0.020(4) 0.039(4) -0.005(3) -0.002(3) 0.011(3)
Mn2 0.0145(6) 0.0265(7) 0.0281(6) -0.0014(5) 0.0006(5) 0.0070(5)
O200 0.035(3) 0.038(3) 0.035(3) -0.011(2) -0.002(2) 0.016(3)
O201 0.028(3) 0.028(3) 0.038(3) 0.007(2) 0.004(2) 0.009(3)
O202 0.045(4) 0.032(3) 0.035(3) -0.002(2) -0.002(3) 0.017(3)
O203 0.035(3) 0.042(4) 0.047(3) 0.018(3) 0.016(3) 0.021(3)
C210 0.014(4) 0.014(4) 0.012(3) 0.004(3) 0.003(3) 0.005(3)
C211 0.017(4) 0.013(4) 0.021(4) 0.003(3) -0.001(3) 0.005(3)
C212 0.021(5) 0.013(4) 0.021(4) -0.002(3) 0.002(3) 0.003(4)
N213 0.011(4) 0.027(4) 0.032(4) -0.002(3) -0.001(3) 0.004(3)
C214 0.025(4) 0.016(4) 0.014(4) 0.004(3) 0.001(3) 0.000(4)
N215 0.039(4) 0.025(4) 0.034(4) 0.007(3) 0.004(3) 0.018(4)
C220 0.020(4) 0.015(4) 0.006(3) 0.001(3) 0.000(3) 0.008(3)
C221 0.018(4) 0.016(4) 0.021(4) -0.005(3) -0.003(3) 0.005(3)
C222 0.024(5) 0.013(4) 0.020(4) -0.004(3) -0.002(3) 0.002(4)
N223 0.012(4) 0.030(4) 0.042(4) 0.002(3) 0.002(3) 0.006(3)
C224 0.020(4) 0.021(5) 0.030(4) 0.005(3) -0.002(3) 0.008(4)
N225 0.044(5) 0.018(4) 0.041(4) -0.001(3) -0.005(3) 0.016(4)
Mn3 0.0205(7) 0.0186(6) 0.0334(6) 0.0038(5) 0.0025(5) 0.0115(5)
O300 0.026(3) 0.029(3) 0.036(3) 0.005(2) 0.006(2) 0.009(3)
O301 0.030(3) 0.024(3) 0.046(3) -0.004(2) -0.003(2) 0.011(3)
O302 0.033(3) 0.011(3) 0.039(3) 0.002(2) 0.008(2) 0.006(3)
O303 0.043(4) 0.039(3) 0.033(3) 0.000(2) 0.002(2) 0.029(3)
C310 0.016(4) 0.019(4) 0.017(3) -0.001(3) -0.003(3) 0.008(4)
C311 0.013(4) 0.019(4) 0.023(4) -0.005(3) -0.009(3) 0.008(4)
C312 0.021(4) 0.015(4) 0.024(4) 0.000(3) -0.004(3) 0.007(4)
N313 0.029(4) 0.015(3) 0.030(3) 0.002(3) -0.004(3) 0.011(3)
C314 0.022(4) 0.025(5) 0.027(4) 0.002(3) -0.003(3) 0.016(4)
N315 0.032(4) 0.025(4) 0.053(4) 0.003(3) -0.004(3) 0.017(4)
C320 0.016(4) 0.024(4) 0.006(3) 0.002(3) -0.002(3) 0.012(4)
C321 0.015(4) 0.022(4) 0.026(4) -0.003(3) -0.006(3) 0.005(4)
C322 0.014(4) 0.024(5) 0.026(4) -0.001(3) -0.004(3) 0.012(4)
N323 0.026(4) 0.025(4) 0.045(4) -0.001(3) -0.002(3) 0.020(3)
C324 0.022(5) 0.022(4) 0.027(4) -0.008(3) -0.001(3) 0.012(4)
N325 0.024(4) 0.043(5) 0.051(4) -0.008(4) 0.000(3) 0.013(4)
Mn4 0.0234(10) 0.0150(9) 0.0374(9) -0.0002(7) 0.0035(7) 0.0062(8)
O400 0.024(3) 0.025(3) 0.034(3) -0.003(2) -0.001(2) 0.014(2)
O401 0.037(3) 0.032(3) 0.049(3) 0.003(3) 0.006(3) 0.019(3)
C410 0.017(4) 0.020(4) 0.009(3) -0.001(3) 0.000(3) 0.013(3)
C411 0.016(4) 0.018(4) 0.019(4) 0.004(3) 0.005(3) 0.010(3)
C412 0.024(4) 0.027(5) 0.021(4) 0.001(3) 0.008(3) 0.019(4)
N413 0.020(4) 0.012(3) 0.040(4) 0.005(3) 0.001(3) 0.002(3)
C414 0.030(5) 0.020(4) 0.016(4) 0.002(3) 0.006(3) 0.015(4)
N415 0.026(4) 0.035(4) 0.038(4) 0.000(3) 0.001(3) 0.018(3)
C500 0.021(5) 0.020(4) 0.013(3) -0.003(3) -0.001(3) 0.010(3)
C501 0.023(4) 0.020(4) 0.014(4) -0.003(3) -0.001(3) 0.014(4)
C502 0.026(5) 0.028(5) 0.020(4) 0.001(3) 0.000(3) 0.019(4)
N503 0.032(4) 0.029(4) 0.040(4) 0.000(3) -0.005(3) 0.020(4)
C504 0.018(4) 0.015(4) 0.022(4) -0.002(3) 0.001(3) 0.008(4)
N505 0.021(4) 0.023(4) 0.038(4) 0.001(3) 0.001(3) 0.012(3)
C600 0.019(4) 0.024(5) 0.016(3) 0.000(3) -0.002(3) 0.010(3)
C601 0.016(4) 0.028(5) 0.030(4) 0.002(3) 0.003(3) 0.009(4)
C602 0.028(5) 0.026(5) 0.017(4) 0.002(3) -0.004(3) 0.009(4)
N603 0.034(4) 0.025(4) 0.032(4) 0.003(3) 0.001(3) 0.009(4)
C604 0.014(4) 0.034(5) 0.021(4) 0.000(3) 0.003(3) 0.007(4)
N605 0.022(4) 0.042(4) 0.037(4) 0.007(3) 0.004(3) 0.015(4)
C700 0.022(5) 0.019(4) 0.015(3) 0.000(3) 0.001(3) 0.011(3)
C701 0.016(4) 0.011(4) 0.031(4) -0.004(3) 0.000(3) 0.007(3)
C702 0.029(5) 0.025(5) 0.016(4) 0.000(3) -0.001(3) 0.015(4)
N703 0.021(4) 0.026(4) 0.032(4) 0.002(3) 0.003(3) 0.007(3)
C704 0.021(4) 0.041(5) 0.022(4) -0.005(4) -0.004(3) 0.018(4)
N705 0.043(4) 0.030(4) 0.025(3) -0.001(3) -0.002(3) 0.024(4)
C801 0.018(8) 0.012(8) 0.015(7) 0.000(6) 0.004(6) 0.007(7)
C802 0.029(12) 0.015(9) 0.016(9) -0.002(8) -0.008(7) 0.013(10)
N803 0.022(5) 0.055(5) 0.044(4) 0.011(4) 0.004(3) 0.021(5)
C804 0.023(11) 0.009(10) 0.008(8) -0.003(6) 0.004(7) -0.006(8)
O1 0.027(3) 0.028(3) 0.029(3) -0.003(2) 0.001(2) 0.013(3)
O2 0.019(3) 0.028(3) 0.039(3) -0.002(2) 0.005(2) 0.009(3)
O3 0.035(3) 0.038(3) 0.035(3) 0.002(2) 0.001(2) 0.021(3)
O4 0.036(3) 0.045(4) 0.040(3) 0.004(3) 0.005(3) 0.015(3)
O5 0.044(4) 0.031(3) 0.056(3) -0.004(3) -0.009(3) 0.021(3)
O6 0.043(4) 0.039(4) 0.053(3) -0.013(3) -0.014(3) 0.029(3)
O7 0.132(7) 0.127(7) 0.069(4) -0.015(4) -0.017(4) 0.115(6)

loop_
_atom_type_symbol
_atom_type_description
_atom_type_scat_dispersion_real
_atom_type_scat_dispersion_imag
_atom_type_scat_source
C C 0.0033 0.0016 'International Tables Vol C Tables 4.2.6.8 and 6.1.1.4'
H H 0.0000 0.0000 'International Tables Vol C Tables 4.2.6.8 and 6.1.1.4'
N N 0.0061 0.0033 'International Tables Vol C Tables 4.2.6.8 and 6.1.1.4'
O O 0.0106 0.0060 'International Tables Vol C Tables 4.2.6.8 and 6.1.1.4'
Mn Mn 0.3368 0.7283 'International Tables Vol C Tables 4.2.6.8 and 6.1.1.4'

loop_
_geom_angle_atom_site_label_1
_geom_angle_atom_site_label_2
_geom_angle_atom_site_label_3
_geom_angle
_geom_angle_site_symmetry_1
_geom_angle_site_symmetry_3
O103 Mn1 N123 99.33(19) . .
O103 Mn1 O102 84.84(18) . .
N123 Mn1 O102 91.5(2) . .
O103 Mn1 O100 94.27(18) . .
N123 Mn1 O100 82.9(2) . .
O102 Mn1 O100 174.11(19) . .
O103 Mn1 O101 167.31(18) . .
N123 Mn1 O101 91.78(18) . .
O102 Mn1 O101 88.77(17) . .
O100 Mn1 O101 93.18(17) . .
O103 Mn1 N113 86.80(18) . .
N123 Mn1 N113 169.6(2) . .
O102 Mn1 N113 97.4(2) . .
O100 Mn1 N113 88.31(19) . .
O101 Mn1 N113 83.16(18) . .
C111 C110 C110 148.3(8) . 2_655
C111 C110 C110 151.7(8) . 3_665
C110 C110 C110 60.000(1) 2_655 3_665
C110 C111 C112 121.2(6) . .
C110 C111 C114 120.7(6) . .
C112 C111 C114 118.0(6) . .
N113 C112 C111 177.7(8) . .
C112 N113 Mn1 175.1(5) . .
N115 C114 C111 177.9(8) . .
C121 C120 C120 150.7(8) . 3_675
C121 C120 C120 149.3(8) . 2_765
C120 C120 C120 60.000(2) 3_675 2_765
C122 C121 C120 119.1(6) . .
C122 C121 C124 121.1(6) . .
C120 C121 C124 119.5(6) . .
N123 C122 C121 177.5(8) . .
C122 N123 Mn1 175.0(6) . .
N125 C124 C121 175.5(8) . .
O203 Mn2 O201 172.50(19) . .
O203 Mn2 O200 95.69(18) . .
O201 Mn2 O200 87.80(18) . .
O203 Mn2 N213 93.6(2) . .
O201 Mn2 N213 93.0(2) . .
O200 Mn2 N213 90.9(2) . .
O203 Mn2 O202 86.83(18) . .
O201 Mn2 O202 89.34(17) . .
O200 Mn2 O202 176.05(19) . .
N213 Mn2 O202 91.9(2) . .
O203 Mn2 N223 91.3(2) . .
O201 Mn2 N223 82.4(2) . .
O200 Mn2 N223 83.9(2) . .
N213 Mn2 N223 173.2(2) . .
O202 Mn2 N223 93.0(2) . .
C210 C210 C210 60.000(2) 2_665 3_565
C210 C210 C211 149.3(8) 2_665 .
C210 C210 C211 150.6(8) 3_565 .
C210 C211 C212 120.6(6) . .
C210 C211 C214 120.8(6) . .
C212 C211 C214 118.4(6) . .
N213 C212 C211 179.5(9) . .
C212 N213 Mn2 176.7(6) . .
N215 C214 C211 178.9(7) . .
C220 C220 C220 60.000(3) 3_675 2_765
C220 C220 C221 148.9(8) 3_675 .
C220 C220 C221 151.1(8) 2_765 .
C224 C221 C220 123.4(6) . .
C224 C221 C222 118.9(6) . .
C220 C221 C222 117.7(6) . .
N223 C222 C221 176.7(8) . .
C222 N223 Mn2 166.2(6) . .
N225 C224 C221 178.4(9) . .
O302 Mn3 O300 172.59(17) . .
O302 Mn3 O301 83.85(17) . .
O300 Mn3 O301 88.80(17) . .
O302 Mn3 O303 97.73(18) . .
O300 Mn3 O303 89.58(18) . .
O301 Mn3 O303 177.54(18) . .
O302 Mn3 N323 84.9(2) . .
O300 Mn3 N323 94.4(2) . .
O301 Mn3 N323 92.32(19) . .
O303 Mn3 N323 85.96(19) . .
O302 Mn3 N313 90.6(2) . .
O300 Mn3 N313 91.0(2) . .
O301 Mn3 N313 95.41(18) . .
O303 Mn3 N313 86.47(18) . .
N323 Mn3 N313 170.6(2) . .
C310 C310 C310 60.000(2) 2_665 3_565
C310 C310 C311 148.8(9) 2_665 .
C310 C310 C311 151.1(9) 3_565 .
C312 C311 C310 120.3(6) . .
C312 C311 C314 118.6(6) . .
C310 C311 C314 120.8(6) . .
N313 C312 C311 179.0(9) . .
C312 N313 Mn3 175.8(5) . .
N315 C314 C311 178.4(7) . .
C320 C320 C320 60.000(1) 3_665 2_655
C320 C320 C321 148.4(9) 3_665 .
C320 C320 C321 151.6(9) 2_655 .
C322 C321 C320 122.8(6) . .
C322 C321 C324 117.2(6) . .
C320 C321 C324 119.9(7) . .
N323 C322 C321 179.3(8) . .
C322 N323 Mn3 153.2(6) . .
N325 C324 C321 179.1(8) . .
N413 Mn4 N413 179.995(1) . 13_665
N413 Mn4 O400 96.84(18) . 13_665
N413 Mn4 O400 83.15(19) 13_665 13_665
N413 Mn4 O400 83.16(19) . .
N413 Mn4 O400 96.85(18) 13_665 .
O400 Mn4 O400 179.998(1) 13_665 .
N413 Mn4 O401 86.22(19) . 13_665
N413 Mn4 O401 93.78(19) 13_665 13_665
O400 Mn4 O401 92.08(16) 13_665 13_665
O400 Mn4 O401 87.92(16) . 13_665
N413 Mn4 O401 93.78(19) . .
N413 Mn4 O401 86.23(19) 13_665 .
O400 Mn4 O401 87.91(16) 13_665 .
O400 Mn4 O401 92.09(16) . .
O401 Mn4 O401 179.995(1) 13_665 .
C410 C410 C410 60.000(1) 2_765 3_675
C410 C410 C411 152.3(8) 2_765 .
C410 C410 C411 147.7(8) 3_675 .
C414 C411 C410 121.3(6) . .
C414 C411 C412 119.1(6) . .
C410 C411 C412 119.2(6) . .
N413 C412 C411 176.7(8) . .
C412 N413 Mn4 166.8(6) . .
N415 C414 C411 178.6(8) . .
C500 C500 C500 60.000(1) 3_675 2_765
C500 C500 C501 151.9(9) 3_675 .
C500 C500 C501 148.1(9) 2_765 .
C500 C501 C502 121.8(6) . .
C500 C501 C504 119.6(6) . .
C502 C501 C504 118.6(6) . .
N503 C502 C501 176.1(8) . .
N505 C504 C501 177.9(7) . .
C600 C600 C600 60.000(2) 3_665 2_655
C600 C600 C601 148.9(9) 3_665 .
C600 C600 C601 151.1(9) 2_655 .
C602 C601 C600 120.8(7) . .
C602 C601 C604 120.0(7) . .
C600 C601 C604 119.0(7) . .
N603 C602 C601 177.5(9) . .
N605 C604 C601 178.7(9) . .
C700 C700 C700 60.000(1) 2_655 3_665
C700 C700 C701 150.1(9) 2_655 .
C700 C700 C701 149.9(9) 3_665 .
C700 C701 C702 119.7(6) . .
C700 C701 C704 122.4(6) . .
C702 C701 C704 117.8(6) . .
N703 C702 C701 177.4(8) . .
N705 C704 C701 177.3(8) . .
C800 C800 C800 117.3(12) 14_455 15
C800 C800 C800 89.995(11) 14_455 2_665
C800 C800 C800 31.4(6) 15 2_665
C800 C800 C800 31.4(6) 14_455 3_565
C800 C800 C800 90.001(16) 15 3_565
C800 C800 C800 60.000(7) 2_665 3_565
C800 C800 C801 121(3) 14_455 .
C800 C800 C801 118(3) 15 .
C800 C800 C801 148(3) 2_665 .
C800 C800 C801 152(3) 3_565 .
C800 C800 C800 59.64(17) 14_455 13_565
C800 C800 C800 59.64(17) 15 13_565
C800 C800 C800 30.35(16) 2_665 13_565
C800 C800 C800 30.36(16) 3_565 13_565
C801 C800 C800 175(2) . 13_565
C800 C800 C801 41(2) 14_455 14_455
C800 C800 C801 156(2) 15 14_455
C800 C800 C801 130(2) 2_665 14_455
C800 C800 C801 71(2) 3_565 14_455
C801 C800 C801 81.1(10) . 14_455
C800 C800 C801 100(2) 13_565 14_455
C800 C800 C801 154(2) 14_455 15
C800 C800 C801 38(2) 15 15
C800 C800 C801 68(2) 2_665 15
C800 C800 C801 128(2) 3_565 15
C801 C800 C801 80.2(10) . 15
C800 C800 C801 98(2) 13_565 15
C801 C800 C801 159.5(7) 14_455 15
C800 C801 C804 118.2(16) . .
C800 C801 C802 122.6(16) . .
C804 C801 C802 119.1(11) . .
C800 C801 C804 99.0(14) . 14_455
C804 C801 C804 142.6(12) . 14_455
C802 C801 C804 23.8(8) . 14_455
C800 C801 C800 21.4(10) . 15
C804 C801 C800 97.2(10) . 15
C802 C801 C800 143.2(11) . 15
C804 C801 C800 119.4(8) 14_455 15
C800 C801 C800 20.5(10) . 14_455
C804 C801 C800 138.3(11) . 14_455
C802 C801 C800 102.3(10) . 14_455
C804 C801 C800 78.6(7) 14_455 14_455
C800 C801 C800 41.1(6) 15 14_455
C800 C801 C802 99.5(14) . 15
C804 C801 C802 19.1(10) . 15
C802 C801 C802 137.5(12) . 15
C804 C801 C802 159.7(10) 14_455 15
C800 C801 C802 78.3(7) 15 15
C800 C801 C802 119.4(8) 14_455 15
C804 C802 N803 71.4(19) 14_455 .
C804 C802 C801 112(3) 14_455 .
N803 C802 C801 174.5(18) . .
C804 C802 C801 34.5(19) 14_455 14_455
N803 C802 C801 105.8(13) . 14_455
C801 C802 C801 77.9(12) . 14_455
C802 N803 C804 44.7(10) . 14_455
C802 C804 N803 63.8(19) 15 15
C802 C804 C801 126(3) 15 .
N803 C804 C801 169(2) 15 .
C802 C804 C801 44(2) 15 15
N803 C804 C801 108.0(15) 15 15
C801 C804 C801 82.6(12) . 15

loop_
_geom_bond_atom_site_label_1
_geom_bond_atom_site_label_2
_geom_bond_distance
_geom_bond_site_symmetry_2
Mn1 O103 2.180(4) .
Mn1 N123 2.188(6) .
Mn1 O102 2.194(5) .
Mn1 O100 2.200(5) .
Mn1 O101 2.210(4) .
Mn1 N113 2.236(6) .
C110 C111 1.389(8) .
C110 C110 1.404(10) 2_655
C110 C110 1.404(10) 3_665
C111 C112 1.396(9) .
C111 C114 1.399(9) .
C112 N113 1.159(8) .
C114 N115 1.148(8) .
C120 C121 1.392(8) .
C120 C120 1.393(10) 3_675
C120 C120 1.393(10) 2_765
C121 C122 1.385(9) .
C121 C124 1.415(9) .
C122 N123 1.188(8) .
C124 N125 1.157(8) .
Mn2 O203 2.149(5) .
Mn2 O201 2.188(5) .
Mn2 O200 2.189(5) .
Mn2 N213 2.193(6) .
Mn2 O202 2.204(5) .
Mn2 N223 2.209(6) .
C210 C210 1.377(10) 2_665
C210 C210 1.377(10) 3_565
C210 C211 1.404(8) .
C211 C212 1.411(9) .
C211 C214 1.411(10) .
C212 N213 1.149(8) .
C214 N215 1.164(8) .
C220 C220 1.357(10) 3_675
C220 C220 1.357(10) 2_765
C220 C221 1.412(8) .
C221 C224 1.410(10) .
C221 C222 1.431(10) .
C222 N223 1.155(8) .
C224 N225 1.125(8) .
Mn3 O302 2.137(5) .
Mn3 O300 2.166(5) .
Mn3 O301 2.193(4) .
Mn3 O303 2.197(4) .
Mn3 N323 2.223(6) .
Mn3 N313 2.224(6) .
C310 C310 1.390(10) 2_665
C310 C310 1.390(10) 3_565
C310 C311 1.399(8) .
C311 C312 1.396(9) .
C311 C314 1.409(10) .
C312 N313 1.165(8) .
C314 N315 1.161(8) .
C320 C320 1.366(10) 3_665
C320 C320 1.366(10) 2_655
C320 C321 1.403(8) .
C321 C322 1.402(9) .
C321 C324 1.419(9) .
C322 N323 1.152(8) .
C324 N325 1.168(8) .
Mn4 N413 2.177(6) .
Mn4 N413 2.177(6) 13_665
Mn4 O400 2.222(4) 13_665
Mn4 O400 2.222(4) .
Mn4 O401 2.240(5) 13_665
Mn4 O401 2.240(5) .
C410 C410 1.380(10) 2_765
C410 C410 1.380(10) 3_675
C410 C411 1.403(8) .
C411 C414 1.401(10) .
C411 C412 1.420(10) .
C412 N413 1.152(8) .
C414 N415 1.152(8) .
C500 C500 1.362(11) 3_675
C500 C500 1.362(11) 2_765
C500 C501 1.407(8) .
C501 C502 1.409(9) .
C501 C504 1.435(9) .
C502 N503 1.153(8) .
C504 N505 1.143(8) .
C600 C600 1.377(11) 3_665
C600 C600 1.377(11) 2_655
C600 C601 1.414(9) .
C601 C602 1.394(10) .
C601 C604 1.415(10) .
C602 N603 1.141(8) .
C604 N605 1.140(8) .
C700 C700 1.370(11) 2_655
C700 C700 1.370(11) 3_665
C700 C701 1.403(8) .
C701 C702 1.404(9) .
C701 C704 1.421(10) .
C702 N703 1.157(8) .
C704 N705 1.156(8) .
C800 C800 0.802(10) 14_455
C800 C800 0.803(10) 15
C800 C800 1.370(16) 2_665
C800 C800 1.370(16) 3_565
C800 C801 1.426(15) .
C800 C800 1.588(18) 13_565
C800 C801 1.94(3) 14_455
C800 C801 1.96(3) 15
C801 C804 1.426(19) .
C801 C802 1.43(2) .
C801 C804 1.90(2) 14_455
C801 C800 1.94(3) 15
C801 C800 1.96(3) 14_455
C801 C802 2.03(2) 15
C802 C804 0.825(18) 14_455
C802 N803 1.052(17) .
C802 C801 2.03(2) 14_455
N803 C804 1.111(16) 14_455
C804 C802 0.825(18) 15
C804 N803 1.111(16) 15
C804 C801 1.90(2) 15
